data_7129893
loop_
_publ_author_name
'Braddock, D. Christopher'
'Limpaitoon, Natnicha'
'Oliwa, Krzysztof'
'O'Reilly, Daniel'
'Rzepa, Henry S.'
'White, Andrew J. P.'

_publ_section_title
;
 A stereoselective hydride transfer reaction with contributions from
 attractive dispersion force control.
;
_journal_name_full 'Chemical communications (Cambridge, England)'
_journal_paper_doi 10.1039/d2cc01136k
_journal_year 2022
_chemical_absolute_configuration syn
_chemical_formula_moiety 'C27 H38 O4'
_chemical_formula_sum 'C27 H38 O4'
_chemical_formula_weight 426.57
_space_group_crystal_system orthorhombic
_space_group_IT_number 19
_space_group_name_Hall 'P 2ac 2ab'
_space_group_name_H-M_alt 'P 21 21 21'
_atom_sites_solution_hydrogens geom
_audit_creation_method SHELXL-2018/3
_audit_update_record
;
2022-02-15 deposited with the CCDC.	2022-03-21 downloaded from the CCDC.
;
_cell_angle_alpha 90
_cell_angle_beta 90
_cell_angle_gamma 90
_cell_formula_units_Z 4
_cell_length_a 10.1782(2)
_cell_length_b 12.5203(3)
_cell_length_c 19.0389(5)
_cell_measurement_reflns_used 9862
_cell_measurement_temperature 173(2)
_cell_measurement_theta_max 27.7830
_cell_measurement_theta_min 2.7650
_cell_volume 2426.21(10)
_computing_cell_refinement 'CrysAlisPro, Rigaku OD'
_computing_data_collection 'CrysAlisPro, Rigaku OD'
_computing_data_reduction 'CrysAlisPro, Rigaku OD'
_computing_molecular_graphics 'Bruker SHELXTL'
_computing_publication_material 'CIFTAB-2014 (Sheldrick, 2017)'
_computing_structure_refinement 'SHELXL-2018/3 (Sheldrick, 2018)'
_computing_structure_solution 'SHELXS-2014 (Sheldrick, 2017)'
_diffrn_ambient_temperature 173(2)
_diffrn_detector_area_resol_mean 16.0382
_diffrn_measured_fraction_theta_full 0.999
_diffrn_measured_fraction_theta_max 0.931
_diffrn_measurement_device_type 'Agilent Xcalibur 3 E'
_diffrn_measurement_method 'omega scans'
_diffrn_radiation_type MoK\a
_diffrn_radiation_wavelength 0.71073
_diffrn_reflns_av_R_equivalents 0.0462
_diffrn_reflns_av_unetI/netI 0.0316
_diffrn_reflns_Laue_measured_fraction_full 0.999
_diffrn_reflns_Laue_measured_fraction_max 0.931
_diffrn_reflns_limit_h_max 13
_diffrn_reflns_limit_h_min -13
_diffrn_reflns_limit_k_max 16
_diffrn_reflns_limit_k_min -15
_diffrn_reflns_limit_l_max 24
_diffrn_reflns_limit_l_min -25
_diffrn_reflns_number 32494
_diffrn_reflns_point_group_measured_fraction_full 0.999
_diffrn_reflns_point_group_measured_fraction_max 0.903
_diffrn_reflns_theta_full 25.242
_diffrn_reflns_theta_max 28.326
_diffrn_reflns_theta_min 2.579
_diffrn_source 'Enhance (Mo) X-ray Source'
_exptl_absorpt_coefficient_mu 0.077
_exptl_absorpt_correction_T_max 0.981
_exptl_absorpt_correction_T_min 0.964
_exptl_absorpt_correction_type analytical
_exptl_absorpt_process_details
; 
CrysAlisPro 1.171.38.46 (Rigaku Oxford Diffraction, 2015) 
Analytical numeric absorption correction using a multifaceted crystal 
model based on expressions derived by R.C. Clark & J.S. Reid. 
(Clark, R. C. & Reid, J. S. (1995). Acta Cryst. A51, 887-897) 
Empirical absorption correction using spherical harmonics, 
implemented in SCALE3 ABSPACK scaling algorithm. 
;
_exptl_crystal_colour Colourless
_exptl_crystal_density_diffrn 1.168
_exptl_crystal_description blocks
_exptl_crystal_F_000 928
_exptl_crystal_size_max 0.655
_exptl_crystal_size_mid 0.488
_exptl_crystal_size_min 0.328
_refine_diff_density_max 0.215
_refine_diff_density_min -0.186
_refine_diff_density_rms 0.035
_refine_ls_abs_structure_details
; 
 Flack x determined using 1813 quotients [(I+)-(I-)]/[(I+)+(I-)] 
 (Parsons, Flack and Wagner, Acta Cryst. B69 (2013) 249-259). 
;
_refine_ls_abs_structure_Flack 0.3(4)
_refine_ls_extinction_coef 0.0078(11)
_refine_ls_extinction_expression Fc^*^=kFc[1+0.001xFc^2^\l^3^/sin(2\q)]^-1/4^
_refine_ls_extinction_method 'SHELXL-2018/3 (Sheldrick 2018)'
_refine_ls_goodness_of_fit_ref 1.038
_refine_ls_hydrogen_treatment constr
_refine_ls_matrix_type full
_refine_ls_number_parameters 287
_refine_ls_number_reflns 5467
_refine_ls_number_restraints 0
_refine_ls_restrained_S_all 1.038
_refine_ls_R_factor_all 0.0479
_refine_ls_R_factor_gt 0.0384
_refine_ls_shift/su_max 0.000
_refine_ls_shift/su_mean 0.000
_refine_ls_structure_factor_coef Fsqd
_refine_ls_weighting_details 'w=1/[\s^2^(Fo^2^)+(0.0366P)^2^+0.3874P] where P=(Fo^2^+2Fc^2^)/3'
_refine_ls_weighting_scheme calc
_refine_ls_wR_factor_gt 0.0798
_refine_ls_wR_factor_ref 0.0846
_reflns_Friedel_coverage 0.724
_reflns_Friedel_fraction_full 1.000
_reflns_Friedel_fraction_max 0.866
_reflns_number_gt 4792
_reflns_number_total 5467
_reflns_threshold_expression 'I > 2\s(I)'
_cod_data_source_file d2cc01136k2.cif
_cod_data_source_block 8
_cod_database_code 7129893
_shelx_shelxl_version_number 2018/3
_shelx_space_group_comment
; 
The symmetry employed for this shelxl refinement is uniquely defined 
by the following loop, which should always be used as a source of 
symmetry information in preference to the above space-group names. 
They are only intended as comments. 
;

loop_
_space_group_symop_operation_xyz
'x, y, z'
'-x+1/2, -y, z+1/2'
'-x, y+1/2, -z+1/2'
'x+1/2, -y+1/2, -z'

loop_
_atom_site_label
_atom_site_type_symbol
_atom_site_fract_x
_atom_site_fract_y
_atom_site_fract_z
_atom_site_U_iso_or_equiv
_atom_site_adp_type
_atom_site_occupancy
_atom_site_site_symmetry_order
_atom_site_calc_flag
_atom_site_refinement_flags_posn
_atom_site_refinement_flags_adp
_atom_site_refinement_flags_occupancy
_atom_site_disorder_assembly
_atom_site_disorder_group
O1 O 0.52521(13) 0.80814(10) 0.67831(7) 0.0320(3) Uani 1 1 d . . . . .
C2 C 0.4157(2) 0.79153(17) 0.71809(10) 0.0316(4) Uani 1 1 d . . . . .
O2 O 0.35039(16) 0.86434(13) 0.73992(8) 0.0449(4) Uani 1 1 d . . . . .
C3 C 0.4005(2) 0.67261(17) 0.72815(10) 0.0320(5) Uani 1 1 d . . . . .
C4 C 0.5179(2) 0.6424(2) 0.77650(11) 0.0431(5) Uani 1 1 d . . . . .
H4A H 0.520313 0.688513 0.818734 0.052 Uiso 1 1 calc R U . . .
H4B H 0.512278 0.566825 0.791452 0.052 Uiso 1 1 calc R U . . .
C5 C 0.6398(2) 0.6613(2) 0.72991(10) 0.0377(5) Uani 1 1 d . . . . .
H5A H 0.699214 0.715267 0.750695 0.045 Uiso 1 1 calc R U . . .
H5B H 0.689081 0.594190 0.721952 0.045 Uiso 1 1 calc R U . . .
C6 C 0.57689(18) 0.70195(15) 0.66211(9) 0.0262(4) Uani 1 1 d . . . . .
C7 C 0.44907(17) 0.63470(14) 0.65479(9) 0.0243(4) Uani 1 1 d . . . . .
C8 C 0.3619(2) 0.67319(16) 0.59500(10) 0.0311(4) Uani 1 1 d . . . . .
H8A H 0.344139 0.749614 0.600761 0.047 Uiso 1 1 calc R U . . .
H8B H 0.278917 0.633574 0.595616 0.047 Uiso 1 1 calc R U . . .
H8C H 0.406669 0.661185 0.550104 0.047 Uiso 1 1 calc R U . . .
C9 C 0.4696(2) 0.51454(15) 0.64795(11) 0.0341(5) Uani 1 1 d . . . . .
H9A H 0.505512 0.498283 0.601396 0.051 Uiso 1 1 calc R U . . .
H9B H 0.385366 0.477780 0.653913 0.051 Uiso 1 1 calc R U . . .
H9C H 0.531260 0.490304 0.684151 0.051 Uiso 1 1 calc R U . . .
C10 C 0.2666(2) 0.6373(2) 0.75292(13) 0.0465(6) Uani 1 1 d . . . . .
H10A H 0.200657 0.656278 0.717578 0.070 Uiso 1 1 calc R U . . .
H10B H 0.245687 0.672896 0.797368 0.070 Uiso 1 1 calc R U . . .
H10C H 0.266616 0.559743 0.759909 0.070 Uiso 1 1 calc R U . . .
C11 C 0.66070(18) 0.70921(15) 0.59718(10) 0.0261(4) Uani 1 1 d . . . . .
O11 O 0.66713(14) 0.78286(11) 0.55734(8) 0.0385(4) Uani 1 1 d . . . . .
O12 O 0.72445(12) 0.61600(10) 0.58973(6) 0.0272(3) Uani 1 1 d . . . . .
C13 C 0.79525(18) 0.59902(15) 0.52376(9) 0.0252(4) Uani 1 1 d . . . . .
H13A H 0.851881 0.662556 0.513929 0.030 Uiso 1 1 calc R U . . .
C14 C 0.69859(18) 0.58701(15) 0.46684(10) 0.0280(4) Uani 1 1 d . . . . .
C15 C 0.61775(18) 0.57691(16) 0.42233(10) 0.0279(4) Uani 1 1 d . . . . .
C16 C 0.51492(19) 0.56214(15) 0.36846(10) 0.0284(4) Uani 1 1 d . . . . .
C17 C 0.3937(2) 0.51376(19) 0.40425(12) 0.0408(5) Uani 1 1 d . . . . .
H17A H 0.363651 0.561514 0.441747 0.061 Uiso 1 1 calc R U . . .
H17B H 0.416532 0.444101 0.424300 0.061 Uiso 1 1 calc R U . . .
H17C H 0.323380 0.504752 0.369576 0.061 Uiso 1 1 calc R U . . .
C18 C 0.4802(2) 0.66990(18) 0.33611(13) 0.0458(6) Uani 1 1 d . . . . .
H18A H 0.410703 0.660253 0.301055 0.069 Uiso 1 1 calc R U . . .
H18B H 0.558195 0.700293 0.313498 0.069 Uiso 1 1 calc R U . . .
H18C H 0.449381 0.718422 0.372990 0.069 Uiso 1 1 calc R U . . .
C19 C 0.5667(2) 0.4877(2) 0.31098(12) 0.0462(6) Uani 1 1 d . . . . .
H19A H 0.590701 0.418796 0.331744 0.069 Uiso 1 1 calc R U . . .
H19B H 0.644279 0.519837 0.288967 0.069 Uiso 1 1 calc R U . . .
H19C H 0.498375 0.476873 0.275436 0.069 Uiso 1 1 calc R U . . .
C20 C 0.88262(17) 0.50090(14) 0.53464(9) 0.0230(4) Uani 1 1 d . . . . .
C21 C 0.96308(19) 0.48115(16) 0.46726(10) 0.0292(4) Uani 1 1 d . . . . .
H21A H 0.902887 0.467821 0.427364 0.035 Uiso 1 1 calc R U . . .
H21B H 1.016227 0.545210 0.456229 0.035 Uiso 1 1 calc R U . . .
C22 C 0.97891(19) 0.52190(15) 0.59537(10) 0.0280(4) Uani 1 1 d . . . . .
H22A H 1.032367 0.585987 0.584830 0.034 Uiso 1 1 calc R U . . .
H22B H 0.929158 0.535565 0.639140 0.034 Uiso 1 1 calc R U . . .
C23 C 0.80142(18) 0.40077(15) 0.55109(10) 0.0278(4) Uani 1 1 d . . . . .
H23A H 0.749643 0.412427 0.594439 0.033 Uiso 1 1 calc R U . . .
H23B H 0.739418 0.386638 0.512121 0.033 Uiso 1 1 calc R U . . .
C24 C 1.05381(19) 0.38454(17) 0.47746(11) 0.0336(5) Uani 1 1 d . . . . .
H24A H 1.105401 0.372212 0.433501 0.040 Uiso 1 1 calc R U . . .
C25 C 1.1480(2) 0.40605(19) 0.53824(12) 0.0381(5) Uani 1 1 d . . . . .
H25A H 1.202449 0.469541 0.527613 0.046 Uiso 1 1 calc R U . . .
H25B H 1.207258 0.344127 0.544680 0.046 Uiso 1 1 calc R U . . .
C26 C 1.0692(2) 0.42525(17) 0.60558(11) 0.0348(5) Uani 1 1 d . . . . .
H26A H 1.130827 0.439284 0.645422 0.042 Uiso 1 1 calc R U . . .
C27 C 0.9860(2) 0.32647(17) 0.62203(12) 0.0404(5) Uani 1 1 d . . . . .
H27A H 1.043973 0.263999 0.629507 0.049 Uiso 1 1 calc R U . . .
H27B H 0.934958 0.338532 0.665571 0.049 Uiso 1 1 calc R U . . .
C28 C 0.8925(2) 0.30448(16) 0.56090(12) 0.0349(5) Uani 1 1 d . . . . .
H28A H 0.838701 0.239678 0.571623 0.042 Uiso 1 1 calc R U . . .
C29 C 0.9713(2) 0.28548(17) 0.49364(12) 0.0396(5) Uani 1 1 d . . . . .
H29A H 1.029397 0.222739 0.499694 0.048 Uiso 1 1 calc R U . . .
H29B H 0.910749 0.270828 0.454102 0.048 Uiso 1 1 calc R U . . .

loop_
_atom_site_aniso_label
_atom_site_aniso_U_11
_atom_site_aniso_U_22
_atom_site_aniso_U_33
_atom_site_aniso_U_23
_atom_site_aniso_U_13
_atom_site_aniso_U_12
O1 0.0321(7) 0.0260(7) 0.0379(7) -0.0073(6) 0.0009(6) -0.0001(6)
C2 0.0307(10) 0.0371(11) 0.0271(10) -0.0080(9) -0.0031(8) 0.0039(9)
O2 0.0443(9) 0.0416(9) 0.0489(9) -0.0186(7) 0.0006(7) 0.0089(8)
C3 0.0322(11) 0.0379(11) 0.0258(10) 0.0021(8) 0.0034(8) 0.0057(9)
C4 0.0489(13) 0.0571(14) 0.0235(10) 0.0051(9) -0.0035(10) 0.0117(12)
C5 0.0344(11) 0.0508(14) 0.0279(11) -0.0010(9) -0.0092(9) 0.0082(10)
C6 0.0273(9) 0.0248(9) 0.0265(9) -0.0014(7) -0.0031(8) 0.0030(8)
C7 0.0246(9) 0.0235(9) 0.0247(9) 0.0034(7) 0.0015(7) 0.0027(7)
C8 0.0293(10) 0.0339(11) 0.0302(10) -0.0019(9) -0.0056(8) 0.0030(8)
C9 0.0341(11) 0.0253(10) 0.0429(12) 0.0040(9) 0.0040(9) 0.0001(9)
C10 0.0438(13) 0.0497(14) 0.0461(13) 0.0073(11) 0.0197(11) 0.0051(11)
C11 0.0217(9) 0.0251(9) 0.0316(10) 0.0015(8) -0.0031(8) -0.0008(8)
O11 0.0413(8) 0.0288(8) 0.0455(9) 0.0125(7) 0.0097(7) 0.0041(7)
O12 0.0291(7) 0.0268(7) 0.0257(7) 0.0036(5) 0.0035(5) 0.0040(6)
C13 0.0262(9) 0.0269(10) 0.0226(9) 0.0040(7) 0.0028(7) -0.0035(8)
C14 0.0270(10) 0.0276(10) 0.0292(10) 0.0047(8) 0.0025(8) 0.0000(8)
C15 0.0280(10) 0.0279(10) 0.0277(10) 0.0026(8) 0.0023(8) 0.0005(8)
C16 0.0302(10) 0.0281(10) 0.0270(9) -0.0042(8) -0.0013(8) -0.0024(8)
C17 0.0355(11) 0.0484(13) 0.0385(12) -0.0093(10) 0.0040(10) -0.0106(10)
C18 0.0461(13) 0.0446(13) 0.0466(13) 0.0075(10) -0.0125(11) 0.0010(11)
C19 0.0452(13) 0.0504(14) 0.0429(13) -0.0163(11) 0.0086(11) -0.0046(11)
C20 0.0212(8) 0.0260(9) 0.0217(9) 0.0004(7) 0.0013(7) -0.0023(7)
C21 0.0269(10) 0.0358(11) 0.0248(9) -0.0011(8) 0.0024(8) -0.0058(8)
C22 0.0271(9) 0.0308(10) 0.0262(9) -0.0033(8) -0.0008(8) 0.0012(8)
C23 0.0244(9) 0.0256(10) 0.0334(10) 0.0006(8) 0.0045(8) -0.0022(8)
C24 0.0264(10) 0.0403(11) 0.0340(10) -0.0088(9) 0.0078(8) -0.0009(9)
C25 0.0245(10) 0.0444(13) 0.0455(13) -0.0088(10) 0.0012(9) 0.0030(9)
C26 0.0295(10) 0.0417(12) 0.0333(11) -0.0045(9) -0.0062(9) 0.0079(9)
C27 0.0447(13) 0.0353(11) 0.0414(12) 0.0088(9) 0.0036(10) 0.0150(10)
C28 0.0334(11) 0.0224(10) 0.0490(12) 0.0029(9) 0.0056(9) -0.0007(9)
C29 0.0361(11) 0.0324(11) 0.0504(13) -0.0109(10) 0.0009(10) 0.0035(10)

loop_
_atom_type_symbol
_atom_type_description
_atom_type_scat_dispersion_real
_atom_type_scat_dispersion_imag
_atom_type_scat_source
C C 0.0033 0.0016 'International Tables Vol C Tables 4.2.6.8 and 6.1.1.4'
H H 0.0000 0.0000 'International Tables Vol C Tables 4.2.6.8 and 6.1.1.4'
O O 0.0106 0.0060 'International Tables Vol C Tables 4.2.6.8 and 6.1.1.4'

loop_
_geom_angle_atom_site_label_1
_geom_angle_atom_site_label_2
_geom_angle_atom_site_label_3
_geom_angle
_geom_angle_site_symmetry_1
_geom_angle_site_symmetry_3
_geom_angle_publ_flag
C2 O1 C6 105.80(14) . . ?
O2 C2 O1 121.9(2) . . ?
O2 C2 C3 130.3(2) . . ?
O1 C2 C3 107.75(16) . . ?
C10 C3 C2 114.95(18) . . ?
C10 C3 C4 115.97(18) . . ?
C2 C3 C4 103.65(18) . . ?
C10 C3 C7 118.58(19) . . ?
C2 C3 C7 98.89(15) . . ?
C4 C3 C7 102.30(15) . . ?
C5 C4 C3 103.90(15) . . ?
C6 C5 C4 101.54(16) . . ?
O1 C6 C11 108.79(15) . . ?
O1 C6 C5 106.00(15) . . ?
C11 C6 C5 118.47(16) . . ?
O1 C6 C7 102.13(14) . . ?
C11 C6 C7 115.67(15) . . ?
C5 C6 C7 104.20(16) . . ?
C8 C7 C9 109.19(16) . . ?
C8 C7 C3 112.95(15) . . ?
C9 C7 C3 114.92(16) . . ?
C8 C7 C6 112.52(15) . . ?
C9 C7 C6 115.27(15) . . ?
C3 C7 C6 91.16(14) . . ?
O11 C11 O12 125.21(18) . . ?
O11 C11 C6 126.78(17) . . ?
O12 C11 C6 107.96(15) . . ?
C11 O12 C13 117.06(14) . . ?
O12 C13 C14 108.52(14) . . ?
O12 C13 C20 106.64(14) . . ?
C14 C13 C20 113.96(15) . . ?
C15 C14 C13 178.1(2) . . ?
C14 C15 C16 178.2(2) . . ?
C15 C16 C18 109.51(16) . . ?
C15 C16 C19 109.17(17) . . ?
C18 C16 C19 109.25(18) . . ?
C15 C16 C17 108.12(16) . . ?
C18 C16 C17 110.02(18) . . ?
C19 C16 C17 110.74(17) . . ?
C13 C20 C23 111.75(14) . . ?
C13 C20 C22 109.55(15) . . ?
C23 C20 C22 109.24(15) . . ?
C13 C20 C21 108.94(15) . . ?
C23 C20 C21 108.96(15) . . ?
C22 C20 C21 108.33(14) . . ?
C24 C21 C20 109.93(16) . . ?
C26 C22 C20 110.03(15) . . ?
C28 C23 C20 109.99(14) . . ?
C25 C24 C29 109.59(18) . . ?
C25 C24 C21 109.56(16) . . ?
C29 C24 C21 109.54(16) . . ?
C24 C25 C26 109.48(16) . . ?
C27 C26 C25 109.51(18) . . ?
C27 C26 C22 109.43(16) . . ?
C25 C26 C22 109.38(17) . . ?
C28 C27 C26 109.52(17) . . ?
C27 C28 C29 109.82(17) . . ?
C27 C28 C23 109.14(17) . . ?
C29 C28 C23 109.73(17) . . ?
C24 C29 C28 109.30(16) . . ?

loop_
_geom_bond_atom_site_label_1
_geom_bond_atom_site_label_2
_geom_bond_distance
_geom_bond_site_symmetry_2
_geom_bond_publ_flag
O1 C2 1.364(2) . ?
O1 C6 1.463(2) . ?
C2 O2 1.202(2) . ?
C2 C3 1.509(3) . ?
C3 C10 1.508(3) . ?
C3 C4 1.555(3) . ?
C3 C7 1.556(3) . ?
C4 C5 1.543(3) . ?
C5 C6 1.528(3) . ?
C6 C11 1.505(3) . ?
C6 C7 1.556(3) . ?
C7 C8 1.521(3) . ?
C7 C9 1.525(3) . ?
C11 O11 1.196(2) . ?
C11 O12 1.343(2) . ?
O12 C13 1.464(2) . ?
C13 C14 1.471(3) . ?
C13 C20 1.531(2) . ?
C14 C15 1.188(3) . ?
C15 C16 1.477(3) . ?
C16 C18 1.525(3) . ?
C16 C19 1.531(3) . ?
C16 C17 1.534(3) . ?
C20 C23 1.534(2) . ?
C20 C22 1.538(2) . ?
C20 C21 1.542(3) . ?
C21 C24 1.534(3) . ?
C22 C26 1.532(3) . ?
C23 C28 1.532(3) . ?
C24 C25 1.527(3) . ?
C24 C29 1.529(3) . ?
C25 C26 1.531(3) . ?
C26 C27 1.531(3) . ?
C27 C28 1.528(3) . ?
C28 C29 1.530(3) . ?
